data_2006324
loop_
_publ_author_name
'Govindasamy, L.'
'Subramanian, E.'

_publ_section_title
;
 <i>N</i>,<i>N</i>'-Dicyclohexylurea
;
_journal_issue 7
_journal_name_full 'Acta Crystallographica Section C'
_journal_page_first 927
_journal_page_last 928
_journal_paper_doi 10.1107/S0108270197003399
_journal_volume 53
_journal_year 1997
_chemical_formula_sum 'C13 H24 N2 O'
_chemical_formula_weight 224.34
_chemical_name_systematic
;
 ?
;
_space_group_IT_number 13
_symmetry_cell_setting monoclinic
_symmetry_space_group_name_Hall '-P 2yc'
_symmetry_space_group_name_H-M 'P 1 2/c 1'
_audit_creation_method SHELXL
_cell_angle_alpha 90.00
_cell_angle_beta 95.440(10)
_cell_angle_gamma 90.00
_cell_formula_units_Z 2
_cell_length_a 11.5200(10)
_cell_length_b 4.7000(10)
_cell_length_c 12.0400(10)
_cell_measurement_reflns_used 25
_cell_measurement_temperature 293(2)
_cell_measurement_theta_max 15
_cell_measurement_theta_min 10
_cell_volume 648.96(16)
_computing_cell_refinement local
_computing_data_collection local
_computing_data_reduction local
_computing_molecular_graphics 'ORTEP92 (Johnson, 1965; Vickovic, 1994)'
_computing_publication_material 'PARST (Nardelli, 1983, 1995)'
_computing_structure_refinement 'SHELXL93 (Sheldrick, 1993)'
_computing_structure_solution 'SHELXS86 (Sheldrick, 1990)'
_diffrn_ambient_temperature 293(2)
_diffrn_measurement_device 'Picker FACS-I four-circle diffractometer'
_diffrn_measurement_method w/2\q
_diffrn_radiation_monochromator graphite
_diffrn_radiation_source 'fine-focus sealed tube'
_diffrn_radiation_type CuK\a
_diffrn_radiation_wavelength 1.5418
_diffrn_reflns_av_R_equivalents 0.0000
_diffrn_reflns_av_sigmaI/netI 0.0996
_diffrn_reflns_limit_h_max 12
_diffrn_reflns_limit_h_min -12
_diffrn_reflns_limit_k_max 4
_diffrn_reflns_limit_k_min 0
_diffrn_reflns_limit_l_max 12
_diffrn_reflns_limit_l_min 0
_diffrn_reflns_number 812
_diffrn_reflns_theta_max 55.06
_diffrn_reflns_theta_min 3.85
_diffrn_standards_decay_% <1
_diffrn_standards_interval_count 200
_diffrn_standards_interval_time 7200
_diffrn_standards_number 3
_exptl_absorpt_coefficient_mu 0.565
_exptl_absorpt_correction_type none
_exptl_crystal_colour 'transparent, colourless'
_exptl_crystal_density_diffrn 1.148
_exptl_crystal_density_method 'not measured'
_exptl_crystal_description plate-like
_exptl_crystal_F_000 248
_exptl_crystal_size_max 0.20
_exptl_crystal_size_mid 0.15
_exptl_crystal_size_min 0.15
_refine_diff_density_max 0.598
_refine_diff_density_min -0.148
_refine_ls_extinction_method none
_refine_ls_goodness_of_fit_all 0.930
_refine_ls_goodness_of_fit_obs 1.127
_refine_ls_hydrogen_treatment 'H atoms riding'
_refine_ls_matrix_type full
_refine_ls_number_parameters 74
_refine_ls_number_reflns 812
_refine_ls_number_restraints 0
_refine_ls_restrained_S_all 0.930
_refine_ls_restrained_S_obs 1.127
_refine_ls_R_factor_all 0.1230
_refine_ls_R_factor_obs .0646
_refine_ls_shift/esd_max 0.000
_refine_ls_shift/esd_mean 0.000
_refine_ls_structure_factor_coef Fsqd
_refine_ls_weighting_details 'w = 1/[\s^2^(Fo^2^)+(0.1072P)^2^] where P=(Fo^2^+2Fc^2^)/3'
_refine_ls_weighting_scheme calc
_refine_ls_wR_factor_all 0.1807
_refine_ls_wR_factor_obs .1610
_reflns_number_observed 468
_reflns_number_total 812
_reflns_observed_criterion >2sigma(I)
_cod_data_source_file na1270.cif
_cod_data_source_block es2
_cod_depositor_comments
;
The following automatic conversions were performed:
'_symmetry_cell_setting' value 'Monoclinic' changed to 'monoclinic'
according to '/home/saulius/struct/CIF-dictionaries/cif_core.dic'
dictionary named 'cif_core.dic' version 2.4.1 from 2010-06-29.

Automatic conversion script
Id: cif_fix_enum 1527 2010-12-29 10:47:43Z saulius 

The following automatic conversions were performed:

'_symmetry_cell_setting' value 'Monoclinic' changed to 'monoclinic'
according to /home/saulius/struct/CIF-dictionaries/cif_core.dic
dictionary named 'cif_core.dic' version 2.4.1 from 2010-06-29.

Automatic conversion script
Id: cif_fix_values 1715 2011-07-08 13:25:40Z adriana 

The following automatic conversions were performed:

'_refine_ls_weighting_scheme' value 'calc w =
1/[\s^2^(Fo^2^)+(0.1072P)^2^] where P=(Fo^2^+2Fc^2^)/3' was changed
to 'calc'. New tag '_refine_ls_weighting_details' was created. The
value of the new tag was set to 'w = 1/[\s^2^(Fo^2^)+(0.1072P)^2^]
where P=(Fo^2^+2Fc^2^)/3'.

Automatic conversion script
Id: cif_fix_values 3143 2015-03-26 13:38:13Z robertas 
;
_cod_original_cell_volume 649.0(2)
_cod_original_sg_symbol_H-M 'P 2/c'
_cod_database_code 2006324

loop_
_symmetry_equiv_pos_as_xyz
'x, y, z'
'-x, y, -z+1/2'
'-x, -y, -z'
'x, -y, z-1/2'

loop_
_atom_site_aniso_label
_atom_site_aniso_U_11
_atom_site_aniso_U_22
_atom_site_aniso_U_33
_atom_site_aniso_U_12
_atom_site_aniso_U_13
_atom_site_aniso_U_23
O .061(3) .030(3) .071(3) .000 .025(2) .000
N .067(2) .042(2) .082(3) .000(2) .040(2) -.002(2)
C .041(3) .046(4) .038(3) .000 .009(3) .000
C1 .051(2) .032(2) .057(3) .004(2) .020(2) .002(2)
C2 .055(3) .080(3) .052(3) .003(3) .011(2) .003(2)
C3 .046(2) .086(4) .068(3) .001(3) .012(2) .003(3)
C4 .057(3) .067(3) .058(3) .007(3) .027(2) .003(2)
C5 .069(3) .079(4) .049(3) .003(3) .018(2) -.004(2)
C6 .051(2) .055(3) .060(3) -.005(2) .007(2) -.001(2)

loop_
_atom_site_label
_atom_site_fract_x
_atom_site_fract_y
_atom_site_fract_z
_atom_site_U_iso_or_equiv
_atom_site_thermal_displace_type
_atom_site_calc_flag
_atom_site_refinement_flags
_atom_site_occupancy
_atom_site_disorder_group
_atom_site_type_symbol
O .5000 .5834(8) .2500 .0526(12) Uani d S 1 . O
N .4192(3) .1663(7) .2957(3) .0612(12) Uani d . 1 . N
H0 .4205(3) -.0151(7) .2866(3) .073 Uiso calc R 1 . H
C .5000 .3145(12) .2500 .0413(14) Uani d S 1 . C
C1 .3291(3) .2772(8) .3593(3) .0458(11) Uani d . 1 . C
H1 .3296(3) .4842(8) .3497(3) .055 Uiso calc R 1 . H
C2 .2100(3) .1785(10) .3166(3) .0618(13) Uani d . 1 . C
H2A .2090(3) -.0279(10) .3159(3) .074 Uiso calc R 1 . H
H2B .1932(3) .2431(10) .2402(3) .074 Uiso calc R 1 . H
C3 .1153(3) .2839(11) .3849(3) .0661(14) Uani d . 1 . C
H3A .1058(3) .4872(11) .3736(3) .079 Uiso calc R 1 . H
H3B .0423(3) .1929(11) .3584(3) .079 Uiso calc R 1 . H
C4 .1410(4) .2257(9) .5072(3) .0594(13) Uani d . 1 . C
H4A .0830(4) .3201(9) .5476(3) .071 Uiso calc R 1 . H
H4B .1350(4) .0227(9) .5202(3) .071 Uiso calc R 1 . H
C5 .2601(3) .3261(10) .5517(3) .0651(14) Uani d . 1 . C
H5A .2763(3) .2606(10) .6280(3) .078 Uiso calc R 1 . H
H5B .2608(3) .5324(10) .5526(3) .078 Uiso calc R 1 . H
C6 .3550(3) .2218(9) .4839(3) .0553(12) Uani d . 1 . C
H6A .3654(3) .0190(9) .4959(3) .066 Uiso calc R 1 . H
H6B .4276(3) .3152(9) .5101(3) .066 Uiso calc R 1 . H

loop_
_atom_type_symbol
_atom_type_description
_atom_type_scat_dispersion_real
_atom_type_scat_dispersion_imag
_atom_type_scat_source
C C 0.0181 0.0091 'International Tables Vol C Tables 4.2.6.8 and 6.1.1.4'
N N 0.0311 0.0180 'International Tables Vol C Tables 4.2.6.8 and 6.1.1.4'
O O 0.0492 0.0322 'International Tables Vol C Tables 4.2.6.8 and 6.1.1.4'
H H 0.0000 0.0000 'International Tables Vol C Tables 4.2.6.8 and 6.1.1.4'

loop_
_geom_angle_atom_site_label_1
_geom_angle_atom_site_label_2
_geom_angle_atom_site_label_3
_geom_angle_site_symmetry_3
_geom_angle
_geom_angle_publ_flag
C N C1 . 126.8(4) ?
C N H0 . 116.6(3) ?
C1 N H0 . 116.6(2) ?
O C N . 121.8(3) yes
O C N 2_655 121.8(3) ?
N C N 2_655 116.5(5) yes
N C1 C2 . 112.8(3) ?
N C1 C6 . 112.1(3) ?
C2 C1 C6 . 112.0(3) ?
N C1 H1 . 106.5(2) ?
C2 C1 H1 . 106.5(2) ?
C6 C1 H1 . 106.5(2) ?
C1 C2 C3 . 113.5(4) ?
C1 C2 H2A . 108.9(2) ?
C3 C2 H2A . 108.9(3) ?
C1 C2 H2B . 108.9(2) ?
C3 C2 H2B . 108.9(2) ?
H2A C2 H2B . 107.7 ?
C4 C3 C2 . 112.9(4) ?
C4 C3 H3A . 109.0(2) ?
C2 C3 H3A . 109.0(3) ?
C4 C3 H3B . 109.0(2) ?
C2 C3 H3B . 109.0(2) ?
H3A C3 H3B . 107.8 ?
C5 C4 C3 . 112.4(4) ?
C5 C4 H4A . 109.1(2) ?
C3 C4 H4A . 109.1(2) ?
C5 C4 H4B . 109.1(2) ?
C3 C4 H4B . 109.1(3) ?
H4A C4 H4B . 107.9 ?
C4 C5 C6 . 113.0(4) ?
C4 C5 H5A . 109.0(2) ?
C6 C5 H5A . 109.0(2) ?
C4 C5 H5B . 109.0(2) ?
C6 C5 H5B . 109.0(2) ?
H5A C5 H5B . 107.8 ?
C5 C6 C1 . 113.1(3) ?
C5 C6 H6A . 108.9(2) ?
C1 C6 H6A . 108.9(2) ?
C5 C6 H6B . 108.9(2) ?
C1 C6 H6B . 108.9(2) ?
H6A C6 H6B . 107.8 ?

loop_
_geom_bond_atom_site_label_1
_geom_bond_atom_site_label_2
_geom_bond_site_symmetry_2
_geom_bond_distance
_geom_bond_publ_flag
O C . 1.264(6) yes
N C . 1.324(4) yes
N C1 . 1.444(5) yes
N H0 . .86 ?
C N 2_655 1.324(4) ?
C1 C2 . 1.493(5) ?
C1 C6 . 1.524(5) ?
C1 H1 . .98 ?
C2 C3 . 1.510(5) ?
C2 H2A . .97 ?
C2 H2B . .97 ?
C3 C4 . 1.500(6) ?
C3 H3A . .97 ?
C3 H3B . .97 ?
C4 C5 . 1.501(6) ?
C4 H4A . .97 ?
C4 H4B . .97 ?
C5 C6 . 1.507(5) ?
C5 H5A . .97 ?
C5 H5B . .97 ?
C6 H6A . .97 ?
C6 H6B . .97 ?

loop_
_geom_torsion_atom_site_label_1
_geom_torsion_atom_site_label_2
_geom_torsion_atom_site_label_3
_geom_torsion_atom_site_label_4
_geom_torsion_site_symmetry_4
_geom_torsion
_geom_torsion_publ_flag
C1 N C O . -6.2(4) yes
C1 N C N 2_655 173.8(4) yes
C N C1 C2 . 127.3(4) yes
C N C1 C6 . -105.2(4) yes
N C1 C2 C3 . 177.8(3) ?
C6 C1 C2 C3 . 50.2(5) ?
C1 C2 C3 C4 . -51.5(5) ?
C2 C3 C4 C5 . 51.1(5) ?
C3 C4 C5 C6 . -51.0(5) ?
C4 C5 C6 C1 . 50.6(5) ?
N C1 C6 C5 . -177.9(3) ?
C2 C1 C6 C5 . -49.9(5) ?
